data_1512023
loop_
_publ_author_name
'Gan, Chew-Yan'
'Low, Yun-Yee'
'Thomas, Noel F.'
'Kam, Toh-Seok'

_publ_section_title
;
 Rhazinilam-Leuconolam-Leuconoxine Alkaloids from Leuconotis griffithii.
;
_journal_issue 5
_journal_name_full 'Journal of natural products'
_journal_page_first 957
_journal_page_last 964
_journal_paper_doi 10.1021/np400214y
_journal_volume 76
_journal_year 2013
_chemical_absolute_configuration rm
_chemical_formula_moiety 'C18 H18 N2 O2'
_chemical_formula_sum 'C18 H18 N2 O2'
_chemical_formula_weight 294.34
_chemical_melting_point 191.0(10)
_chemical_name_common nor-rhazinicine
_chemical_name_systematic
; 
 ? 
;
_space_group_IT_number 4
_symmetry_cell_setting monoclinic
_symmetry_space_group_name_Hall 'P 2yb'
_symmetry_space_group_name_H-M 'P 1 21 1'
_atom_sites_solution_hydrogens geom
_atom_sites_solution_primary direct
_atom_sites_solution_secondary difmap
_audit_creation_method SHELXL-97
_cell_angle_alpha 90.00
_cell_angle_beta 115.775(11)
_cell_angle_gamma 90.00
_cell_formula_units_Z 4
_cell_length_a 13.646(3)
_cell_length_b 8.3619(17)
_cell_length_c 14.658(3)
_cell_measurement_reflns_used 2221
_cell_measurement_temperature 100(2)
_cell_measurement_theta_max 27.93
_cell_measurement_theta_min 2.44
_cell_volume 1506.2(6)
_computing_cell_refinement 'SAINT (Bruker, 2007)'
_computing_data_collection 'APEX2 (Bruker, 2007)'
_computing_data_reduction 'SAINT (Bruker, 2007)'
_computing_molecular_graphics
;
O. V. Dolomanov, L. J. Bourhis, R. J. Gildea, J. A. K. Howard and H. Puschmann,
OLEX2: a complete structure solution, refinement and analysis program.
J. Appl. Cryst. (2009). 42, 339-341.
;
_computing_publication_material
;
O. V. Dolomanov, L. J. Bourhis, R. J. Gildea, J. A. K. Howard and H. Puschmann,
OLEX2: a complete structure solution, refinement and analysis program.
J. Appl. Cryst. (2009). 42, 339-341.
;
_computing_structure_refinement
;
XL, G.M. Sheldrick, Acta Cryst.
(2008). A64, 112-122
;
_diffrn_ambient_temperature 100(2)
_diffrn_measured_fraction_theta_full 0.973
_diffrn_measured_fraction_theta_max 0.973
_diffrn_measurement_device_type 'Bruker APEX-II CCD'
_diffrn_measurement_method '\w scans'
_diffrn_radiation_monochromator graphite
_diffrn_radiation_source 'fine-focus sealed tube'
_diffrn_radiation_type MoK\a
_diffrn_radiation_wavelength 0.71073
_diffrn_reflns_av_R_equivalents 0.1259
_diffrn_reflns_av_sigmaI/netI 0.1115
_diffrn_reflns_limit_h_max 16
_diffrn_reflns_limit_h_min -15
_diffrn_reflns_limit_k_max 6
_diffrn_reflns_limit_k_min -9
_diffrn_reflns_limit_l_max 17
_diffrn_reflns_limit_l_min -17
_diffrn_reflns_number 5234
_diffrn_reflns_theta_full 25.00
_diffrn_reflns_theta_max 25.00
_diffrn_reflns_theta_min 1.54
_exptl_absorpt_coefficient_mu 0.086
_exptl_absorpt_correction_T_max 0.9957
_exptl_absorpt_correction_T_min 0.9568
_exptl_absorpt_correction_type multi-scan
_exptl_absorpt_process_details SADABS
_exptl_crystal_colour colorless
_exptl_crystal_density_diffrn 1.298
_exptl_crystal_density_method 'not measured'
_exptl_crystal_description needle
_exptl_crystal_F_000 624
_exptl_crystal_size_max 0.52
_exptl_crystal_size_mid 0.32
_exptl_crystal_size_min 0.05
_refine_diff_density_max 1.128
_refine_diff_density_min -1.061
_refine_diff_density_rms 0.340
_refine_ls_extinction_coef 0.75(9)
_refine_ls_extinction_expression Fc^*^=kFc[1+0.001xFc^2^\l^3^/sin(2\q)]^-1/4^
_refine_ls_extinction_method SHELXL
_refine_ls_goodness_of_fit_ref 1.294
_refine_ls_hydrogen_treatment mixed
_refine_ls_matrix_type full
_refine_ls_number_parameters 400
_refine_ls_number_reflns 2774
_refine_ls_number_restraints 1
_refine_ls_restrained_S_all 1.294
_refine_ls_R_factor_all 0.1554
_refine_ls_R_factor_gt 0.1416
_refine_ls_shift/su_max 0.005
_refine_ls_shift/su_mean 0.001
_refine_ls_structure_factor_coef Fsqd
_refine_ls_weighting_details 'calc w=1/[\s^2^(Fo^2^)+(0.1999P)^2^+1.2704P] where P=(Fo^2^+2Fc^2^)/3'
_refine_ls_weighting_scheme calc
_refine_ls_wR_factor_gt 0.3237
_refine_ls_wR_factor_ref 0.3423
_reflns_number_gt 2295
_reflns_number_total 2774
_reflns_threshold_expression I>2\s(I)
_cod_data_source_file np400214y_si_002.cif
_cod_data_source_block gcy_1444_5_0m
_cod_depositor_comments
;
The following automatic conversions were performed:

'_chemical_melting_point' value '190-192' was changed to '191.0(10)'
- the average value was taken and precision was estimated.

Automatic conversion script
Id: cif_fix_values 1891 2012-01-12 08:04:46Z andrius 
;
_cod_original_cell_volume 1506.2(5)
_cod_original_sg_symbol_H-M 'P 21'
_cod_database_code 1512023

loop_
_symmetry_equiv_pos_as_xyz
'x, y, z'
'-x, y+1/2, -z'

loop_
_atom_site_label
_atom_site_type_symbol
_atom_site_fract_x
_atom_site_fract_y
_atom_site_fract_z
_atom_site_U_iso_or_equiv
_atom_site_adp_type
_atom_site_occupancy
_atom_site_symmetry_multiplicity
_atom_site_calc_flag
_atom_site_refinement_flags
O14 O 0.5788(7) 0.6309(12) 0.1482(6) 0.038(2) Uani 1 1 d .
O2 O 0.3372(6) 0.2756(11) 0.3384(6) 0.0322(19) Uani 1 1 d .
O14' O 0.0212(8) 1.1545(14) 0.2529(8) 0.058(3) Uani 1 1 d .
O2' O 0.3790(6) 0.7783(12) 0.3555(6) 0.040(2) Uani 1 1 d .
N4 N 0.4884(7) 0.3930(12) 0.1336(7) 0.027(2) Uani 1 1 d .
N1 N 0.2824(8) 0.0755(12) 0.2249(7) 0.030(2) Uani 1 1 d .
H1 H 0.3124 0.0055 0.2741 0.036 Uiso 1 1 calc R
N4' N 0.0828(8) 0.9061(14) 0.3271(7) 0.034(3) Uani 1 1 d .
N1' N 0.3519(8) 0.5729(13) 0.4432(7) 0.030(2) Uani 1 1 d .
H1' H 0.3648 0.5003 0.4063 0.036 Uiso 1 1 calc R
C14 C 0.4966(9) 0.5565(15) 0.1295(8) 0.030(3) Uani 1 1 d .
C21 C 0.3808(9) 0.3365(13) 0.1028(7) 0.023(2) Uani 1 1 d .
C7 C 0.3817(10) 0.1751(14) 0.0955(7) 0.025(2) Uani 1 1 d .
C8 C 0.2882(8) 0.0669(12) 0.0590(7) 0.020(2) Uani 1 1 d .
C9 C 0.2439(9) 0.0098(13) -0.0403(8) 0.026(2) Uani 1 1 d .
H9 H 0.2763 0.0405 -0.0834 0.031 Uiso 1 1 calc R
C10 C 0.1533(10) -0.0911(15) -0.0784(9) 0.033(3) Uani 1 1 d .
H10 H 0.1233 -0.1272 -0.1466 0.040 Uiso 1 1 calc R
C11 C 0.1077(10) -0.1377(14) -0.0128(9) 0.033(3) Uani 1 1 d .
H11 H 0.0462 -0.2067 -0.0372 0.039 Uiso 1 1 calc R
C5 C 0.5555(10) 0.2659(17) 0.1434(9) 0.037(3) Uani 1 1 d .
H5 H 0.6312 0.2711 0.1613 0.044 Uiso 1 1 calc R
C6 C 0.4940(9) 0.1307(16) 0.1228(8) 0.028(3) Uani 1 1 d .
H6 H 0.5203 0.0246 0.1258 0.034 Uiso 1 1 calc R
C13 C 0.2377(9) 0.0171(12) 0.1216(7) 0.022(2) Uani 1 1 d .
C2 C 0.2812(8) 0.2259(13) 0.2500(8) 0.021(2) Uani 1 1 d .
C16 C 0.2044(8) 0.3398(14) 0.1740(7) 0.024(2) Uani 1 1 d .
H16A H 0.1467 0.3688 0.1948 0.029 Uiso 1 1 calc R
H16B H 0.1691 0.2848 0.1077 0.029 Uiso 1 1 calc R
C17 C 0.2571(9) 0.4914(13) 0.1608(8) 0.026(2) Uani 1 1 d .
H17A H 0.3168 0.5213 0.2270 0.031 Uiso 1 1 calc R
H17B H 0.2026 0.5785 0.1401 0.031 Uiso 1 1 calc R
C20 C 0.3038(8) 0.4782(15) 0.0816(7) 0.023(2) Uani 1 1 d .
C19 C 0.2131(8) 0.4671(13) -0.0257(7) 0.021(2) Uani 1 1 d .
H19A H 0.1677 0.3728 -0.0294 0.025 Uiso 1 1 calc R
H19B H 0.1664 0.5630 -0.0384 0.025 Uiso 1 1 calc R
C18 C 0.2485(10) 0.4541(17) -0.1087(8) 0.037(3) Uani 1 1 d .
H18A H 0.2996 0.5407 -0.1021 0.055 Uiso 1 1 calc R
H18B H 0.1849 0.4624 -0.1745 0.055 Uiso 1 1 calc R
H18C H 0.2843 0.3508 -0.1040 0.055 Uiso 1 1 calc R
C15 C 0.3819(9) 0.6204(14) 0.0968(9) 0.032(3) Uani 1 1 d .
H15A H 0.3587 0.6810 0.0327 0.038 Uiso 1 1 calc R
H15B H 0.3803 0.6936 0.1492 0.038 Uiso 1 1 calc R
C12 C 0.1503(9) -0.0854(15) 0.0856(8) 0.029(3) Uani 1 1 d .
H12 H 0.1193 -0.1202 0.1290 0.035 Uiso 1 1 calc R
C14' C 0.0784(10) 1.0708(18) 0.3262(10) 0.041(3) Uani 1 1 d .
C21' C 0.1548(9) 0.8446(15) 0.4211(9) 0.029(3) Uani 1 1 d .
C7' C 0.1460(8) 0.6830(14) 0.4173(8) 0.024(3) Uani 1 1 d .
C8' C 0.2046(10) 0.5701(15) 0.4948(8) 0.031(3) Uani 1 1 d .
C13' C 0.3113(12) 0.5210(16) 0.5114(9) 0.041(3) Uani 1 1 d .
C12' C 0.3747(14) 0.4223(16) 0.5886(9) 0.055(5) Uani 1 1 d .
H12' H 0.4453 0.3927 0.5969 0.066 Uiso 1 1 calc R
C11' C 0.335(2) 0.3654(17) 0.6553(11) 0.085(8) Uani 1 1 d .
H11' H 0.3774 0.2945 0.7085 0.102 Uiso 1 1 calc R
C5' C 0.0276(8) 0.7828(15) 0.2620(8) 0.031(3) Uani 1 1 d .
H5' H -0.0260 0.7929 0.1940 0.038 Uiso 1 1 calc R
C6' C 0.0661(9) 0.6402(16) 0.3159(8) 0.030(3) Uani 1 1 d .
H6' H 0.0442 0.5350 0.2908 0.036 Uiso 1 1 calc R
C2' C 0.3721(8) 0.7250(16) 0.4311(9) 0.032(3) Uani 1 1 d .
C16' C 0.4005(9) 0.8391(15) 0.5235(7) 0.030(3) Uani 1 1 d .
H16C H 0.3898 0.7810 0.5773 0.036 Uiso 1 1 calc R
H16D H 0.4783 0.8688 0.5509 0.036 Uiso 1 1 calc R
C17' C 0.3321(9) 0.9911(15) 0.4972(8) 0.028(2) Uani 1 1 d .
H17C H 0.3258 1.0309 0.4312 0.034 Uiso 1 1 calc R
H17D H 0.3720 1.0730 0.5487 0.034 Uiso 1 1 calc R
C20' C 0.2171(8) 0.9766(14) 0.4904(7) 0.025(2) Uani 1 1 d .
C19' C 0.2238(11) 0.9587(17) 0.5981(9) 0.039(3) Uani 1 1 d .
H19C H 0.2671 0.8618 0.6294 0.047 Uiso 1 1 calc R
H19D H 0.2645 1.0515 0.6389 0.047 Uiso 1 1 calc R
C18' C 0.1203(16) 0.947(2) 0.6059(14) 0.069(5) Uani 1 1 d .
H18D H 0.0792 1.0466 0.5817 0.104 Uiso 1 1 calc R
H18E H 0.1349 0.9293 0.6768 0.104 Uiso 1 1 calc R
H18F H 0.0778 0.8574 0.5645 0.104 Uiso 1 1 calc R
C15' C 0.1525(11) 1.1264(17) 0.4352(10) 0.041(3) Uani 1 1 d .
H15C H 0.2024 1.2120 0.4347 0.049 Uiso 1 1 calc R
H15D H 0.1084 1.1674 0.4688 0.049 Uiso 1 1 calc R
C10' C 0.2355(19) 0.4121(18) 0.6436(10) 0.066(6) Uani 1 1 d .
H10' H 0.2086 0.3730 0.6893 0.079 Uiso 1 1 calc R
C9' C 0.1723(15) 0.5139(17) 0.5680(12) 0.054(4) Uani 1 1 d .
H9' H 0.1045 0.5479 0.5648 0.064 Uiso 1 1 calc R

loop_
_atom_site_aniso_label
_atom_site_aniso_U_11
_atom_site_aniso_U_22
_atom_site_aniso_U_33
_atom_site_aniso_U_23
_atom_site_aniso_U_13
_atom_site_aniso_U_12
O14 0.037(5) 0.057(6) 0.024(4) -0.018(4) 0.016(4) -0.018(4)
O2 0.031(4) 0.041(5) 0.025(4) -0.002(4) 0.012(3) 0.002(4)
O14' 0.030(5) 0.057(7) 0.056(6) 0.026(6) -0.009(4) 0.002(5)
O2' 0.027(4) 0.057(6) 0.028(4) -0.011(4) 0.006(3) 0.006(4)
N4 0.026(5) 0.033(6) 0.020(4) -0.008(4) 0.009(4) -0.010(4)
N1 0.030(5) 0.030(5) 0.026(5) 0.002(4) 0.010(4) -0.008(5)
N4' 0.021(5) 0.049(7) 0.031(5) 0.026(5) 0.009(4) 0.016(5)
N1' 0.030(5) 0.040(6) 0.017(4) -0.005(4) 0.008(4) 0.012(5)
C14 0.031(6) 0.037(7) 0.016(5) -0.005(5) 0.005(5) -0.020(5)
C21 0.027(6) 0.019(5) 0.012(4) -0.003(4) -0.003(4) -0.003(5)
C7 0.041(6) 0.030(6) 0.007(4) -0.004(4) 0.014(4) -0.001(5)
C8 0.020(5) 0.017(5) 0.018(5) 0.004(4) 0.001(4) -0.002(4)
C9 0.027(5) 0.026(6) 0.022(5) -0.001(5) 0.009(4) 0.006(5)
C10 0.038(6) 0.028(6) 0.026(5) -0.004(5) 0.007(5) 0.001(5)
C11 0.032(6) 0.028(6) 0.029(6) -0.009(5) 0.004(5) -0.004(5)
C5 0.033(6) 0.038(7) 0.036(6) -0.009(6) 0.013(5) 0.012(6)
C6 0.024(5) 0.039(7) 0.019(5) -0.004(5) 0.007(4) 0.006(5)
C13 0.034(6) 0.018(5) 0.015(5) 0.000(4) 0.011(4) 0.002(4)
C2 0.020(5) 0.027(6) 0.020(5) -0.004(4) 0.011(4) -0.008(4)
C16 0.023(5) 0.030(6) 0.019(5) 0.000(5) 0.010(4) -0.003(5)
C17 0.039(6) 0.018(5) 0.027(5) -0.004(5) 0.021(5) -0.003(5)
C20 0.022(5) 0.035(6) 0.013(4) -0.001(5) 0.007(4) -0.004(5)
C19 0.021(4) 0.023(5) 0.019(5) -0.006(5) 0.010(4) -0.008(5)
C18 0.041(6) 0.050(8) 0.022(5) 0.002(6) 0.017(5) -0.004(6)
C15 0.029(6) 0.031(7) 0.032(6) 0.009(5) 0.010(5) 0.000(5)
C12 0.024(5) 0.037(7) 0.025(5) -0.001(5) 0.010(4) 0.001(5)
C14' 0.019(5) 0.046(8) 0.045(7) 0.020(7) 0.001(5) 0.005(6)
C21' 0.025(5) 0.040(7) 0.031(6) 0.020(5) 0.020(5) 0.012(5)
C7' 0.021(5) 0.033(6) 0.029(6) 0.019(5) 0.020(5) 0.012(5)
C8' 0.047(7) 0.035(6) 0.017(5) -0.001(5) 0.020(5) 0.012(6)
C13' 0.051(8) 0.040(7) 0.028(6) -0.013(6) 0.013(6) 0.007(6)
C12' 0.077(10) 0.033(8) 0.019(6) -0.009(6) -0.013(6) 0.023(7)
C11' 0.18(2) 0.015(7) 0.026(7) 0.004(6) 0.011(10) 0.028(10)
C5' 0.013(5) 0.036(7) 0.032(6) -0.001(6) -0.003(4) -0.002(5)
C6' 0.026(5) 0.043(7) 0.031(6) 0.004(6) 0.022(5) -0.002(5)
C2' 0.018(5) 0.048(8) 0.029(6) -0.005(6) 0.010(4) 0.017(5)
C16' 0.027(5) 0.047(7) 0.010(4) -0.007(5) 0.002(4) 0.011(5)
C17' 0.031(6) 0.030(6) 0.024(5) 0.003(5) 0.012(4) 0.006(5)
C20' 0.028(5) 0.029(6) 0.019(5) 0.005(5) 0.011(4) 0.008(5)
C19' 0.063(8) 0.038(7) 0.028(6) 0.003(6) 0.031(6) 0.014(7)
C18' 0.105(14) 0.056(10) 0.094(13) 0.012(10) 0.088(12) 0.010(10)
C15' 0.041(7) 0.042(8) 0.037(7) 0.008(6) 0.015(6) 0.013(6)
C10' 0.153(19) 0.029(7) 0.029(7) 0.000(7) 0.051(10) 0.011(10)
C9' 0.090(11) 0.038(8) 0.055(8) 0.001(7) 0.052(9) -0.005(8)

loop_
_atom_type_symbol
_atom_type_description
_atom_type_scat_dispersion_real
_atom_type_scat_dispersion_imag
_atom_type_scat_source
C C 0.0033 0.0000 'International Tables Vol C Tables 4.2.6.8 and 6.1.1.4'
H H 0.0000 0.0000 'International Tables Vol C Tables 4.2.6.8 and 6.1.1.4'
N N 0.0061 0.0000 'International Tables Vol C Tables 4.2.6.8 and 6.1.1.4'
O O 0.0106 0.0000 'International Tables Vol C Tables 4.2.6.8 and 6.1.1.4'

loop_
_geom_angle_atom_site_label_1
_geom_angle_atom_site_label_2
_geom_angle_atom_site_label_3
_geom_angle
C14 N4 C5 135.4(11)
C14 N4 C21 114.3(10)
C5 N4 C21 109.1(10)
C2 N1 C13 124.4(10)
C2 N1 H1 117.8
C13 N1 H1 117.8
C14' N4' C5' 136.8(11)
C14' N4' C21' 112.8(12)
C5' N4' C21' 110.1(10)
C2' N1' C13' 123.9(10)
C2' N1' H1' 118.0
C13' N1' H1' 118.0
O14 C14 N4 126.1(12)
O14 C14 C15 128.2(12)
N4 C14 C15 105.7(9)
C7 C21 N4 108.3(10)
C7 C21 C20 142.0(11)
N4 C21 C20 109.5(9)
C21 C7 C6 106.1(11)
C21 C7 C8 127.5(11)
C6 C7 C8 126.2(10)
C9 C8 C13 117.3(9)
C9 C8 C7 120.5(9)
C13 C8 C7 122.2(9)
C8 C9 C10 122.1(10)
C8 C9 H9 119.0
C10 C9 H9 119.0
C9 C10 C11 118.1(10)
C9 C10 H10 120.9
C11 C10 H10 120.9
C12 C11 C10 121.2(11)
C12 C11 H11 119.4
C10 C11 H11 119.4
C6 C5 N4 107.6(10)
C6 C5 H5 126.2
N4 C5 H5 126.2
C5 C6 C7 108.9(11)
C5 C6 H6 125.6
C7 C6 H6 125.6
C12 C13 C8 121.0(9)
C12 C13 N1 120.8(9)
C8 C13 N1 118.1(9)
O2 C2 N1 122.1(11)
O2 C2 C16 118.3(10)
N1 C2 C16 119.5(9)
C2 C16 C17 114.4(9)
C2 C16 H16A 108.7
C17 C16 H16A 108.7
C2 C16 H16B 108.7
C17 C16 H16B 108.7
H16A C16 H16B 107.6
C16 C17 C20 114.1(9)
C16 C17 H17A 108.7
C20 C17 H17A 108.7
C16 C17 H17B 108.7
C20 C17 H17B 108.7
H17A C17 H17B 107.6
C19 C20 C21 110.1(9)
C19 C20 C15 113.3(9)
C21 C20 C15 101.4(8)
C19 C20 C17 111.3(8)
C21 C20 C17 111.9(9)
C15 C20 C17 108.6(9)
C18 C19 C20 116.0(8)
C18 C19 H19A 108.3
C20 C19 H19A 108.3
C18 C19 H19B 108.3
C20 C19 H19B 108.3
H19A C19 H19B 107.4
C19 C18 H18A 109.5
C19 C18 H18B 109.5
H18A C18 H18B 109.5
C19 C18 H18C 109.5
H18A C18 H18C 109.5
H18B C18 H18C 109.5
C14 C15 C20 109.0(9)
C14 C15 H15A 109.9
C20 C15 H15A 109.9
C14 C15 H15B 109.9
C20 C15 H15B 109.9
H15A C15 H15B 108.3
C13 C12 C11 120.2(10)
C13 C12 H12 119.9
C11 C12 H12 119.9
O14' C14' N4' 125.7(14)
O14' C14' C15' 127.7(14)
N4' C14' C15' 106.5(11)
C7' C21' N4' 108.3(12)
C7' C21' C20' 141.3(11)
N4' C21' C20' 110.3(10)
C21' C7' C8' 128.2(12)
C21' C7' C6' 107.5(10)
C8' C7' C6' 124.3(11)
C9' C8' C13' 114.1(12)
C9' C8' C7' 125.2(11)
C13' C8' C7' 120.2(10)
C12' C13' N1' 118.2(13)
C12' C13' C8' 123.1(14)
N1' C13' C8' 118.6(11)
C13' C12' C11' 119.3(17)
C13' C12' H12' 120.3
C11' C12' H12' 120.3
C10' C11' C12' 119.3(13)
C10' C11' H11' 120.4
C12' C11' H11' 120.3
N4' C5' C6' 106.7(9)
N4' C5' H5' 126.6
C6' C5' H5' 126.6
C5' C6' C7' 107.3(11)
C5' C6' H6' 126.3
C7' C6' H6' 126.3
O2' C2' N1' 124.4(11)
O2' C2' C16' 118.0(12)
N1' C2' C16' 117.2(10)
C17' C16' C2' 113.3(8)
C17' C16' H16C 108.9
C2' C16' H16C 108.9
C17' C16' H16D 108.9
C2' C16' H16D 108.9
H16C C16' H16D 107.7
C16' C17' C20' 116.6(10)
C16' C17' H17C 108.1
C20' C17' H17C 108.1
C16' C17' H17D 108.1
C20' C17' H17D 108.1
H17C C17' H17D 107.3
C21' C20' C17' 111.5(9)
C21' C20' C19' 112.7(10)
C17' C20' C19' 109.6(9)
C21' C20' C15' 102.6(8)
C17' C20' C15' 107.8(10)
C19' C20' C15' 112.3(9)
C18' C19' C20' 117.0(12)
C18' C19' H19C 108.1
C20' C19' H19C 108.1
C18' C19' H19D 108.1
C20' C19' H19D 108.1
H19C C19' H19D 107.3
C19' C18' H18D 109.5
C19' C18' H18E 109.5
H18D C18' H18E 109.5
C19' C18' H18F 109.5
H18D C18' H18F 109.5
H18E C18' H18F 109.5
C20' C15' C14' 105.4(11)
C20' C15' H15C 110.7
C14' C15' H15C 110.7
C20' C15' H15D 110.7
C14' C15' H15D 110.7
H15C C15' H15D 108.8
C9' C10' C11' 121.9(15)
C9' C10' H10' 119.1
C11' C10' H10' 119.1
C10' C9' C8' 122.1(15)
C10' C9' H9' 119.0
C8' C9' H9' 119.0

loop_
_geom_bond_atom_site_label_1
_geom_bond_atom_site_label_2
_geom_bond_distance
O14 C14 1.206(14)
O2 C2 1.255(13)
O14' C14' 1.235(16)
O2' C2' 1.235(15)
N4 C14 1.375(15)
N4 C5 1.370(16)
N4 C21 1.416(14)
N1 C2 1.312(15)
N1 C13 1.449(13)
N1 H1 0.8800
N4' C14' 1.379(18)
N4' C5' 1.384(17)
N4' C21' 1.396(14)
N1' C2' 1.329(17)
N1' C13' 1.406(17)
N1' H1' 0.8800
C14 C15 1.521(17)
C21 C7 1.355(16)
C21 C20 1.523(16)
C7 C6 1.454(16)
C7 C8 1.462(15)
C8 C9 1.395(14)
C8 C13 1.430(14)
C9 C10 1.397(17)
C9 H9 0.9500
C10 C11 1.409(17)
C10 H10 0.9500
C11 C12 1.372(15)
C11 H11 0.9500
C5 C6 1.361(19)
C5 H5 0.9500
C6 H6 0.9500
C13 C12 1.374(16)
C2 C16 1.494(15)
C16 C17 1.510(15)
C16 H16A 0.9900
C16 H16B 0.9900
C17 C20 1.553(13)
C17 H17A 0.9900
C17 H17B 0.9900
C20 C19 1.523(13)
C20 C15 1.547(16)
C19 C18 1.497(13)
C19 H19A 0.9900
C19 H19B 0.9900
C18 H18A 0.9800
C18 H18B 0.9800
C18 H18C 0.9800
C15 H15A 0.9900
C15 H15B 0.9900
C12 H12 0.9500
C14' C15' 1.54(2)
C21' C7' 1.356(16)
C21' C20' 1.490(18)
C7' C8' 1.425(16)
C7' C6' 1.455(17)
C8' C9' 1.407(17)
C8' C13' 1.428(18)
C13' C12' 1.364(19)
C12' C11' 1.39(3)
C12' H12' 0.9500
C11' C10' 1.35(3)
C11' H11' 0.9500
C5' C6' 1.400(18)
C5' H5' 0.9500
C6' H6' 0.9500
C2' C16' 1.561(15)
C16' C17' 1.524(16)
C16' H16C 0.9900
C16' H16D 0.9900
C17' C20' 1.534(14)
C17' H17C 0.9900
C17' H17D 0.9900
C20' C19' 1.549(14)
C20' C15' 1.543(17)
C19' C18' 1.469(19)
C19' H19C 0.9900
C19' H19D 0.9900
C18' H18D 0.9800
C18' H18E 0.9800
C18' H18F 0.9800
C15' H15C 0.9900
C15' H15D 0.9900
C10' C9' 1.37(2)
C10' H10' 0.9500
C9' H9' 0.9500

loop_
_geom_torsion_atom_site_label_1
_geom_torsion_atom_site_label_2
_geom_torsion_atom_site_label_3
_geom_torsion_atom_site_label_4
_geom_torsion
C5 N4 C14 O14 -11(2)
C21 N4 C14 O14 -177.0(10)
C5 N4 C14 C15 168.9(11)
C21 N4 C14 C15 2.9(12)
C14 N4 C21 C7 170.8(9)
C5 N4 C21 C7 1.1(12)
C14 N4 C21 C20 -4.7(12)
C5 N4 C21 C20 -174.4(9)
N4 C21 C7 C6 0.0(11)
C20 C21 C7 C6 173.1(13)
N4 C21 C7 C8 -175.0(9)
C20 C21 C7 C8 -2(2)
C21 C7 C8 C9 98.4(13)
C6 C7 C8 C9 -75.7(14)
C21 C7 C8 C13 -80.6(15)
C6 C7 C8 C13 105.3(12)
C13 C8 C9 C10 0.4(16)
C7 C8 C9 C10 -178.7(11)
C8 C9 C10 C11 -1.2(17)
C9 C10 C11 C12 0.3(18)
C14 N4 C5 C6 -168.4(12)
C21 N4 C5 C6 -1.9(12)
N4 C5 C6 C7 1.9(12)
C21 C7 C6 C5 -1.2(12)
C8 C7 C6 C5 173.9(10)
C9 C8 C13 C12 1.3(15)
C7 C8 C13 C12 -179.6(10)
C9 C8 C13 N1 -179.8(9)
C7 C8 C13 N1 -0.7(15)
C2 N1 C13 C12 -115.2(12)
C2 N1 C13 C8 66.0(14)
C13 N1 C2 O2 -167.0(9)
C13 N1 C2 C16 18.0(14)
O2 C2 C16 C17 55.7(12)
N1 C2 C16 C17 -129.1(10)
C2 C16 C17 C20 87.3(11)
C7 C21 C20 C19 -48.7(18)
N4 C21 C20 C19 124.3(9)
C7 C21 C20 C15 -168.9(15)
N4 C21 C20 C15 4.1(9)
C7 C21 C20 C17 75.5(17)
N4 C21 C20 C17 -111.4(9)
C16 C17 C20 C19 70.4(13)
C16 C17 C20 C21 -53.2(12)
C16 C17 C20 C15 -164.3(9)
C21 C20 C19 C18 -55.5(13)
C15 C20 C19 C18 57.2(14)
C17 C20 C19 C18 179.9(10)
O14 C14 C15 C20 179.8(10)
N4 C14 C15 C20 0.0(12)
C19 C20 C15 C14 -120.3(10)
C21 C20 C15 C14 -2.5(10)
C17 C20 C15 C14 115.5(10)
C8 C13 C12 C11 -2.2(17)
N1 C13 C12 C11 179.0(10)
C10 C11 C12 C13 1.4(18)
C5' N4' C14' O14' -7(3)
C21' N4' C14' O14' -179.8(12)
C5' N4' C14' C15' 169.4(12)
C21' N4' C14' C15' -3.3(14)
C14' N4' C21' C7' 174.4(10)
C5' N4' C21' C7' -0.4(12)
C14' N4' C21' C20' -7.1(13)
C5' N4' C21' C20' 178.1(9)
N4' C21' C7' C8' 179.0(9)
C20' C21' C7' C8' 1(2)
N4' C21' C7' C6' 0.9(11)
C20' C21' C7' C6' -176.8(12)
C21' C7' C8' C9' 89.7(17)
C6' C7' C8' C9' -92.5(15)
C21' C7' C8' C13' -81.7(14)
C6' C7' C8' C13' 96.0(14)
C2' N1' C13' C12' -117.0(14)
C2' N1' C13' C8' 64.8(16)
C9' C8' C13' C12' 2.9(18)
C7' C8' C13' C12' 175.2(12)
C9' C8' C13' N1' -179.0(12)
C7' C8' C13' N1' -6.7(17)
N1' C13' C12' C11' -178.1(12)
C8' C13' C12' C11' 0(2)
C13' C12' C11' C10' -2(2)
C14' N4' C5' C6' -173.3(13)
C21' N4' C5' C6' -0.4(12)
N4' C5' C6' C7' 1.0(11)
C21' C7' C6' C5' -1.2(11)
C8' C7' C6' C5' -179.3(10)
C13' N1' C2' O2' -159.4(11)
C13' N1' C2' C16' 27.1(16)
O2' C2' C16' C17' 57.4(13)
N1' C2' C16' C17' -128.7(11)
C2' C16' C17' C20' 79.9(12)
C7' C21' C20' C17' 76.6(16)
N4' C21' C20' C17' -101.1(10)
C7' C21' C20' C19' -47.3(18)
N4' C21' C20' C19' 135.0(9)
C7' C21' C20' C15' -168.3(14)
N4' C21' C20' C15' 14.0(10)
C16' C17' C20' C21' -52.7(12)
C16' C17' C20' C19' 72.9(12)
C16' C17' C20' C15' -164.5(9)
C21' C20' C19' C18' -56.5(16)
C17' C20' C19' C18' 178.6(12)
C15' C20' C19' C18' 58.8(16)
C21' C20' C15' C14' -15.2(11)
C17' C20' C15' C14' 102.6(11)
C19' C20' C15' C14' -136.5(11)
O14' C14' C15' C20' -171.7(13)
N4' C14' C15' C20' 11.9(14)
C12' C11' C10' C9' 0(2)
C11' C10' C9' C8' 3(2)
C13' C8' C9' C10' -4(2)
C7' C8' C9' C10' -176.4(13)
